data_9016561
loop_
_publ_author_name
'Gatta, G. D.'
'Vignola, P.'
'McIntyre, G. J.'
'Diella, V.'

_publ_section_title
;
 On the crystal chemistry of londonite [(Cs,K,Rb)Al4Be5B11O28]:
 a single-crystal neutron diffraction study at 300 and 20 K
 Note: neutron diffraction study at T = 20 K
;
_journal_name_full 'American Mineralogist'
_journal_page_first 1467
_journal_page_last 1472
_journal_paper_doi 10.2138/am.2010.3554
_journal_volume 95
_journal_year 2010
_chemical_compound_source 'Antsongombato Gem mine, Betafo district, Madagascar'
_chemical_formula_sum 'Al4 B10.68 Be5.32 Cs0.34 K0.34 O28 Rb0.17'
_chemical_name_mineral Londonite
_space_group_IT_number 215
_symmetry_space_group_name_Hall 'P -4 2 3'
_symmetry_space_group_name_H-M 'P -4 3 m'
_cell_angle_alpha 90
_cell_angle_beta 90
_cell_angle_gamma 90
_cell_length_a 7.3094
_cell_length_b 7.3094
_cell_length_c 7.3094
_cell_formula_units_Z 1
_cell_volume 390.522
_database_code_amcsd 0017718
_exptl_crystal_density_diffrn 3.369
_cod_original_formula_sum 'Cs.34 K.34 Rb.17 Al4 (Be5.32 B10.68) O28'
_cod_database_code 9016561

loop_
_space_group_symop_operation_xyz
x,y,z
-z,x,-y
-y,z,-x
-x,y,-z
x,-z,-y
z,-y,-x
y,-x,-z
x,z,y
z,y,x
y,x,z
-z,-x,y
-y,-z,x
-x,-y,z
z,-x,-y
y,-z,-x
x,-y,-z
-x,z,-y
-z,y,-x
-y,x,-z
-x,-z,y
-z,-y,x
-y,-x,z
z,x,y
y,z,x

loop_
_atom_site_aniso_label
_atom_site_aniso_U_11
_atom_site_aniso_U_22
_atom_site_aniso_U_33
_atom_site_aniso_U_12
_atom_site_aniso_U_13
_atom_site_aniso_U_23
O2 0.00210 0.00210 0.00140 0.00090 0.00040 0.00040
O3 0.00230 0.00250 0.00250 -0.00010 0.00010 0.00020

loop_
_atom_site_label
_atom_site_fract_x
_atom_site_fract_y
_atom_site_fract_z
_atom_site_occupancy
_atom_site_U_iso_or_equiv
Cs 0.00000 0.00000 0.00000 0.34000 0.01000
K 0.00000 0.00000 0.00000 0.34000 0.01000
Rb 0.00000 0.00000 0.00000 0.17000 0.01000
Al 0.36030 0.36030 0.36030 1.00000 0.00120
Be1 0.24846 0.50000 0.00000 0.12000 0.00120
B1 0.24846 0.50000 0.00000 0.88000 0.00120
Be2 0.74190 0.25810 0.25810 0.97000 0.00120
B2 0.74190 0.25810 0.25810 0.03000 0.00120
O1 0.38070 0.61930 0.38070 1.00000 0.00120
O2 0.36390 0.36390 0.10010 1.00000 0.00190
O3 0.39899 0.86510 0.13490 1.00000 0.00240

loop_
_cod_related_entry_id
_cod_related_entry_database
_cod_related_entry_code
1 AMCSD 0017718
